data_7710773
loop_
_publ_author_name
'Taimisto, Marjaana'
'Bajorek, Tom'
'Rautiainen, J. Mikko'
'Pakkanen, Tapani A.'
'Oilunkaniemi, Raija'
'Laitinen, Risto S.'

_publ_section_title
;
 Experimental and computational investigation on the formation pathway of
 [RuCl<sub>2</sub>(CO)<sub>2</sub>(ERR')<sub>2</sub>] (E = S, Se, Te; R,
 R' = Me, Ph) from [RuCl<sub>2</sub>(CO)<sub>3</sub>]<sub>2</sub> and
 ERR'.
;
_journal_name_full 'Dalton transactions (Cambridge, England : 2003)'
_journal_paper_doi 10.1039/d2dt02018a
_journal_year 2022
_chemical_formula_sum 'C16 H16 Cl2 O2 Ru S2'
_chemical_formula_weight 476.38
_chemical_name_systematic
;
Dicarbonyldichloridobis(methylphenylsulfane)ruthenium
;
_space_group_crystal_system orthorhombic
_space_group_IT_number 61
_space_group_name_Hall '-P 2ac 2ab'
_space_group_name_H-M_alt 'P b c a'
_atom_sites_solution_hydrogens geom
_atom_sites_solution_primary direct
_atom_sites_solution_secondary difmap
_audit_creation_method SHELXL-2016/6
_audit_update_record
;
2022-02-16 deposited with the CCDC.	2022-07-12 downloaded from the CCDC.
;
_cell_angle_alpha 90
_cell_angle_beta 90
_cell_angle_gamma 90
_cell_formula_units_Z 8
_cell_length_a 9.891(2)
_cell_length_b 12.172(2)
_cell_length_c 30.653(6)
_cell_measurement_reflns_used 2853
_cell_measurement_temperature 120(2)
_cell_measurement_theta_max 26.000
_cell_measurement_theta_min 2.735
_cell_volume 3690.4(12)
_computing_cell_refinement 'DENZO-SMN (Otwinowski & Minor, 1997)'
_computing_data_collection 'COLLECT (Bruker, 2008)'
_computing_data_reduction 'DENZO-SMN (Otwinowski & Minor, 1997)'
_computing_molecular_graphics 'DIAMOND (Brandenburg, 2006)'
_computing_publication_material 'WinGX (Farrugia, 1999)'
_computing_structure_refinement 'SHELXL-2016/6 (Sheldrick, 2016)'
_computing_structure_solution 'SHELXL-2016/6 (Sheldrick, 2016)'
_diffrn_ambient_temperature 120(2)
_diffrn_measured_fraction_theta_full 0.949
_diffrn_measured_fraction_theta_max 0.947
_diffrn_measurement_device_type 'Bruker Nonius Kappaccd'
_diffrn_measurement_method '\f scans, and \w scans with \k offsets'
_diffrn_radiation_type MoK\a
_diffrn_radiation_wavelength 0.71073
_diffrn_reflns_av_R_equivalents 0.0529
_diffrn_reflns_av_unetI/netI 0.0451
_diffrn_reflns_Laue_measured_fraction_full 0.949
_diffrn_reflns_Laue_measured_fraction_max 0.947
_diffrn_reflns_limit_h_max 10
_diffrn_reflns_limit_h_min -12
_diffrn_reflns_limit_k_max 15
_diffrn_reflns_limit_k_min -13
_diffrn_reflns_limit_l_max 29
_diffrn_reflns_limit_l_min -37
_diffrn_reflns_number 13561
_diffrn_reflns_point_group_measured_fraction_full 0.949
_diffrn_reflns_point_group_measured_fraction_max 0.947
_diffrn_reflns_theta_full 25.242
_diffrn_reflns_theta_max 26.000
_diffrn_reflns_theta_min 2.735
_diffrn_source 'fine-focus sealed tube'
_exptl_absorpt_coefficient_mu 1.370
_exptl_absorpt_correction_type none
_exptl_crystal_colour yellow
_exptl_crystal_density_diffrn 1.715
_exptl_crystal_description block
_exptl_crystal_F_000 1904
_exptl_crystal_recrystallization_method 'Re-crystallisation from solvent: dichoromethane/hexane'
_exptl_crystal_size_max 0.250
_exptl_crystal_size_mid 0.150
_exptl_crystal_size_min 0.150
_refine_diff_density_max 1.940
_refine_diff_density_min -0.818
_refine_diff_density_rms 0.107
_refine_ls_extinction_method none
_refine_ls_goodness_of_fit_ref 1.051
_refine_ls_hydrogen_treatment constr
_refine_ls_matrix_type full
_refine_ls_number_parameters 210
_refine_ls_number_reflns 3439
_refine_ls_number_restraints 0
_refine_ls_restrained_S_all 1.051
_refine_ls_R_factor_all 0.0523
_refine_ls_R_factor_gt 0.0399
_refine_ls_shift/su_max 0.001
_refine_ls_shift/su_mean 0.000
_refine_ls_structure_factor_coef Fsqd
_refine_ls_weighting_details 'w=1/[\s^2^(Fo^2^)+(0.0438P)^2^+8.8961P] where P=(Fo^2^+2Fc^2^)/3'
_refine_ls_weighting_scheme calc
_refine_ls_wR_factor_gt 0.0944
_refine_ls_wR_factor_ref 0.1001
_reflns_Friedel_coverage 0.000
_reflns_number_gt 2853
_reflns_number_total 3439
_reflns_threshold_expression 'I > 2\s(I)'
_cod_data_source_file d2dt02018a2.cif
_cod_data_source_block shelx_CCDC1
_cod_database_code 7710773
_shelx_shelxl_version_number 2016/6
_shelx_space_group_comment
;
The symmetry employed for this shelxl refinement is uniquely defined
by the following loop, which should always be used as a source of
symmetry information in preference to the above space-group names.
They are only intended as comments.
;
_shelx_estimated_absorpt_t_min 0.726
_shelx_estimated_absorpt_t_max 0.821

loop_
_space_group_symop_operation_xyz
'x, y, z'
'-x+1/2, -y, z+1/2'
'-x, y+1/2, -z+1/2'
'x+1/2, -y+1/2, -z'
'-x, -y, -z'
'x-1/2, y, -z-1/2'
'x, -y-1/2, z-1/2'
'-x-1/2, y-1/2, z'

loop_
_atom_site_label
_atom_site_type_symbol
_atom_site_fract_x
_atom_site_fract_y
_atom_site_fract_z
_atom_site_U_iso_or_equiv
_atom_site_adp_type
_atom_site_occupancy
_atom_site_site_symmetry_order
_atom_site_calc_flag
_atom_site_refinement_flags_posn
_atom_site_refinement_flags_adp
_atom_site_refinement_flags_occupancy
_atom_site_disorder_assembly
_atom_site_disorder_group
Ru1 Ru 0.22681(3) 0.95315(3) 0.13782(2) 0.01947(12) Uani 1 1 d . . . . .
Cl1 Cl 0.12837(11) 1.11205(9) 0.10243(4) 0.0308(3) Uani 1 1 d . . . . .
Cl2 Cl 0.38302(10) 1.07165(8) 0.17617(4) 0.0292(3) Uani 1 1 d . . . . .
S1 S 0.39179(10) 0.92812(8) 0.08090(3) 0.0219(2) Uani 1 1 d . . . . .
S2 S 0.06647(11) 0.99761(10) 0.19284(4) 0.0330(3) Uani 1 1 d . . . . .
O1 O 0.0301(3) 0.8097(3) 0.08915(11) 0.0352(8) Uani 1 1 d . . . . .
O2 O 0.3553(3) 0.7748(2) 0.19164(11) 0.0340(7) Uani 1 1 d . . . . .
C1 C 0.1050(4) 0.8620(3) 0.10791(14) 0.0248(9) Uani 1 1 d . . . . .
C2 C 0.3050(4) 0.8380(3) 0.16978(14) 0.0235(9) Uani 1 1 d . . . . .
C111 C 0.3083(4) 0.8916(3) 0.03104(13) 0.0204(8) Uani 1 1 d . . . . .
C112 C 0.2172(4) 0.9619(3) 0.01057(16) 0.0297(10) Uani 1 1 d . . . . .
H112 H 0.197284 1.031655 0.022904 0.036 Uiso 1 1 calc R U . . .
C113 C 0.1563(5) 0.9297(4) -0.02751(15) 0.0314(10) Uani 1 1 d . . . . .
H113 H 0.094172 0.977400 -0.041608 0.038 Uiso 1 1 calc R U . . .
C114 C 0.1849(4) 0.8280(4) -0.04559(14) 0.0271(9) Uani 1 1 d . . . . .
H114 H 0.142791 0.806330 -0.072088 0.032 Uiso 1 1 calc R U . . .
C115 C 0.2743(4) 0.7582(4) -0.02513(15) 0.0286(10) Uani 1 1 d . . . . .
H115 H 0.292712 0.688036 -0.037319 0.034 Uiso 1 1 calc R U . . .
C116 C 0.3377(4) 0.7901(3) 0.01320(15) 0.0262(9) Uani 1 1 d . . . . .
H116 H 0.400649 0.742620 0.027056 0.031 Uiso 1 1 calc R U . . .
C121 C 0.4578(5) 1.0614(4) 0.06765(17) 0.0345(11) Uani 1 1 d . . . . .
H12A H 0.518923 1.055300 0.042615 0.052 Uiso 1 1 calc R U . . .
H12B H 0.507376 1.090691 0.092758 0.052 Uiso 1 1 calc R U . . .
H12C H 0.382999 1.110910 0.060347 0.052 Uiso 1 1 calc R U . . .
C211 C -0.0763(4) 0.9097(4) 0.18426(15) 0.0297(10) Uani 1 1 d . . . . .
C212 C -0.1761(5) 0.9529(4) 0.15747(18) 0.0410(12) Uani 1 1 d . . . . .
H212 H -0.167954 1.025697 0.146606 0.049 Uiso 1 1 calc R U . . .
C213 C -0.2875(5) 0.8900(5) 0.1466(2) 0.0526(16) Uani 1 1 d . . . . .
H213 H -0.354432 0.919029 0.127603 0.063 Uiso 1 1 calc R U . . .
C214 C -0.3019(6) 0.7848(5) 0.1633(2) 0.0560(17) Uani 1 1 d . . . . .
H214 H -0.380130 0.742343 0.157073 0.067 Uiso 1 1 calc R U . . .
C215 C -0.2008(6) 0.7436(4) 0.1891(2) 0.0511(15) Uani 1 1 d . . . . .
H215 H -0.208794 0.670772 0.199885 0.061 Uiso 1 1 calc R U . . .
C216 C -0.0884(5) 0.8038(4) 0.19989(18) 0.0430(13) Uani 1 1 d . . . . .
H216 H -0.019904 0.772983 0.217850 0.052 Uiso 1 1 calc R U . . .
C221 C 0.1299(5) 0.9522(5) 0.24471(16) 0.0506(15) Uani 1 1 d . . . . .
H21A H 0.063580 0.969029 0.267514 0.076 Uiso 1 1 calc R U . . .
H21B H 0.215034 0.989973 0.251138 0.076 Uiso 1 1 calc R U . . .
H21C H 0.145530 0.872700 0.243781 0.076 Uiso 1 1 calc R U . . .

loop_
_atom_site_aniso_label
_atom_site_aniso_U_11
_atom_site_aniso_U_22
_atom_site_aniso_U_33
_atom_site_aniso_U_23
_atom_site_aniso_U_13
_atom_site_aniso_U_12
Ru1 0.01565(19) 0.0252(2) 0.0176(2) -0.00434(13) -0.00170(12) -0.00091(12)
Cl1 0.0315(6) 0.0307(6) 0.0301(6) -0.0057(5) -0.0093(5) 0.0091(4)
Cl2 0.0249(5) 0.0320(5) 0.0308(6) -0.0084(5) -0.0096(4) -0.0032(4)
S1 0.0187(5) 0.0273(5) 0.0196(6) 0.0016(4) -0.0012(4) -0.0002(4)
S2 0.0281(6) 0.0408(6) 0.0302(7) -0.0081(5) -0.0003(5) 0.0002(5)
O1 0.0280(17) 0.0422(18) 0.036(2) -0.0118(15) -0.0071(14) -0.0098(14)
O2 0.0437(19) 0.0316(17) 0.0267(18) 0.0014(15) -0.0040(15) 0.0006(14)
C1 0.021(2) 0.033(2) 0.020(2) -0.0008(19) 0.0024(17) 0.0009(17)
C2 0.024(2) 0.028(2) 0.019(2) -0.0043(19) 0.0012(17) -0.0056(17)
C111 0.0182(19) 0.027(2) 0.016(2) 0.0018(17) -0.0020(15) -0.0023(15)
C112 0.033(3) 0.029(2) 0.027(3) -0.0031(19) -0.005(2) 0.0079(17)
C113 0.030(2) 0.035(2) 0.029(3) -0.001(2) -0.004(2) 0.0127(18)
C114 0.024(2) 0.037(2) 0.020(2) -0.001(2) -0.0010(18) -0.0019(18)
C115 0.034(2) 0.026(2) 0.025(2) -0.004(2) 0.0036(19) 0.0023(18)
C116 0.022(2) 0.028(2) 0.028(3) 0.0063(19) 0.0056(18) 0.0055(16)
C121 0.034(3) 0.037(3) 0.033(3) 0.004(2) 0.000(2) -0.0123(19)
C211 0.024(2) 0.037(2) 0.028(3) -0.004(2) 0.0046(19) 0.0046(18)
C212 0.036(3) 0.043(3) 0.044(3) -0.003(2) -0.002(2) 0.001(2)
C213 0.028(3) 0.072(4) 0.057(4) -0.027(3) -0.014(2) 0.013(2)
C214 0.039(3) 0.057(4) 0.072(5) -0.030(3) 0.013(3) -0.015(3)
C215 0.064(4) 0.033(3) 0.056(4) -0.007(3) 0.014(3) -0.007(3)
C216 0.045(3) 0.043(3) 0.040(3) -0.004(2) 0.001(2) 0.012(2)
C221 0.033(3) 0.097(5) 0.022(3) -0.006(3) -0.004(2) 0.003(3)

loop_
_atom_type_symbol
_atom_type_description
_atom_type_scat_dispersion_real
_atom_type_scat_dispersion_imag
_atom_type_scat_source
C C 0.0033 0.0016 'International Tables Vol C Tables 4.2.6.8 and 6.1.1.4'
H H 0.0000 0.0000 'International Tables Vol C Tables 4.2.6.8 and 6.1.1.4'
O O 0.0106 0.0060 'International Tables Vol C Tables 4.2.6.8 and 6.1.1.4'
S S 0.1246 0.1234 'International Tables Vol C Tables 4.2.6.8 and 6.1.1.4'
Cl Cl 0.1484 0.1585 'International Tables Vol C Tables 4.2.6.8 and 6.1.1.4'
Ru Ru -1.2594 0.8363 'International Tables Vol C Tables 4.2.6.8 and 6.1.1.4'

loop_
_geom_angle_atom_site_label_1
_geom_angle_atom_site_label_2
_geom_angle_atom_site_label_3
_geom_angle
_geom_angle_site_symmetry_1
_geom_angle_site_symmetry_3
_geom_angle_publ_flag
C1 Ru1 C2 94.46(18) . . ?
C1 Ru1 S2 93.04(13) . . ?
C2 Ru1 S2 94.29(13) . . ?
C1 Ru1 S1 90.35(13) . . ?
C2 Ru1 S1 90.25(13) . . ?
S2 Ru1 S1 174.11(4) . . ?
C1 Ru1 Cl2 179.64(14) . . ?
C2 Ru1 Cl2 85.90(12) . . ?
S2 Ru1 Cl2 86.88(4) . . ?
S1 Ru1 Cl2 89.70(4) . . ?
C1 Ru1 Cl1 89.74(13) . . ?
C2 Ru1 Cl1 174.79(13) . . ?
S2 Ru1 Cl1 82.40(4) . . ?
S1 Ru1 Cl1 92.80(4) . . ?
Cl2 Ru1 Cl1 89.90(4) . . ?
C111 S1 C121 101.5(2) . . ?
C111 S1 Ru1 109.69(13) . . ?
C121 S1 Ru1 107.21(17) . . ?
C211 S2 C221 102.8(2) . . ?
C211 S2 Ru1 106.60(15) . . ?
C221 S2 Ru1 108.96(18) . . ?
O1 C1 Ru1 177.8(4) . . ?
O2 C2 Ru1 174.2(4) . . ?
C116 C111 C112 120.5(4) . . ?
C116 C111 S1 117.5(3) . . ?
C112 C111 S1 122.0(3) . . ?
C113 C112 C111 119.5(4) . . ?
C113 C112 H112 120.3 . . ?
C111 C112 H112 120.3 . . ?
C112 C113 C114 120.5(4) . . ?
C112 C113 H113 119.8 . . ?
C114 C113 H113 119.8 . . ?
C115 C114 C113 120.0(4) . . ?
C115 C114 H114 120.0 . . ?
C113 C114 H114 120.0 . . ?
C114 C115 C116 120.2(4) . . ?
C114 C115 H115 119.9 . . ?
C116 C115 H115 119.9 . . ?
C111 C116 C115 119.4(4) . . ?
C111 C116 H116 120.3 . . ?
C115 C116 H116 120.3 . . ?
S1 C121 H12A 109.5 . . ?
S1 C121 H12B 109.5 . . ?
H12A C121 H12B 109.5 . . ?
S1 C121 H12C 109.5 . . ?
H12A C121 H12C 109.5 . . ?
H12B C121 H12C 109.5 . . ?
C216 C211 C212 119.8(4) . . ?
C216 C211 S2 125.1(4) . . ?
C212 C211 S2 114.9(4) . . ?
C213 C212 C211 120.0(5) . . ?
C213 C212 H212 120.0 . . ?
C211 C212 H212 120.0 . . ?
C212 C213 C214 120.3(5) . . ?
C212 C213 H213 119.9 . . ?
C214 C213 H213 119.9 . . ?
C215 C214 C213 118.4(5) . . ?
C215 C214 H214 120.8 . . ?
C213 C214 H214 120.8 . . ?
C214 C215 C216 122.4(5) . . ?
C214 C215 H215 118.8 . . ?
C216 C215 H215 118.8 . . ?
C215 C216 C211 119.0(5) . . ?
C215 C216 H216 120.5 . . ?
C211 C216 H216 120.5 . . ?
S2 C221 H21A 109.5 . . ?
S2 C221 H21B 109.5 . . ?
H21A C221 H21B 109.5 . . ?
S2 C221 H21C 109.5 . . ?
H21A C221 H21C 109.5 . . ?
H21B C221 H21C 109.5 . . ?

loop_
_geom_bond_atom_site_label_1
_geom_bond_atom_site_label_2
_geom_bond_distance
_geom_bond_site_symmetry_2
_geom_bond_publ_flag
Ru1 C1 1.877(4) . ?
Ru1 C2 1.877(5) . ?
Ru1 S2 2.3774(12) . ?
Ru1 S1 2.4084(11) . ?
Ru1 Cl2 2.4186(10) . ?
Ru1 Cl1 2.4219(11) . ?
S1 C111 1.793(4) . ?
S1 C121 1.795(4) . ?
S2 C211 1.791(5) . ?
S2 C221 1.797(5) . ?
O1 C1 1.133(5) . ?
O2 C2 1.135(5) . ?
C111 C116 1.382(6) . ?
C111 C112 1.393(6) . ?
C112 C113 1.371(6) . ?
C112 H112 0.9500 . ?
C113 C114 1.386(6) . ?
C113 H113 0.9500 . ?
C114 C115 1.377(6) . ?
C114 H114 0.9500 . ?
C115 C116 1.387(6) . ?
C115 H115 0.9500 . ?
C116 H116 0.9500 . ?
C121 H12A 0.9800 . ?
C121 H12B 0.9800 . ?
C121 H12C 0.9800 . ?
C211 C216 1.381(7) . ?
C211 C212 1.388(7) . ?
C212 C213 1.382(7) . ?
C212 H212 0.9500 . ?
C213 C214 1.387(9) . ?
C213 H213 0.9500 . ?
C214 C215 1.369(9) . ?
C214 H214 0.9500 . ?
C215 C216 1.371(7) . ?
C215 H215 0.9500 . ?
C216 H216 0.9500 . ?
C221 H21A 0.9800 . ?
C221 H21B 0.9800 . ?
C221 H21C 0.9800 . ?

loop_
_geom_torsion_atom_site_label_1
_geom_torsion_atom_site_label_2
_geom_torsion_atom_site_label_3
_geom_torsion_atom_site_label_4
_geom_torsion
_geom_torsion_site_symmetry_1
_geom_torsion_site_symmetry_2
_geom_torsion_site_symmetry_3
_geom_torsion_site_symmetry_4
_geom_torsion_publ_flag
C121 S1 C111 C116 129.3(3) . . . . ?
Ru1 S1 C111 C116 -117.6(3) . . . . ?
C121 S1 C111 C112 -50.6(4) . . . . ?
Ru1 S1 C111 C112 62.5(4) . . . . ?
C116 C111 C112 C113 0.1(7) . . . . ?
S1 C111 C112 C113 180.0(4) . . . . ?
C111 C112 C113 C114 0.1(7) . . . . ?
C112 C113 C114 C115 0.4(7) . . . . ?
C113 C114 C115 C116 -1.0(7) . . . . ?
C112 C111 C116 C115 -0.7(6) . . . . ?
S1 C111 C116 C115 179.4(3) . . . . ?
C114 C115 C116 C111 1.2(6) . . . . ?
C221 S2 C211 C216 -29.9(5) . . . . ?
Ru1 S2 C211 C216 84.7(4) . . . . ?
C221 S2 C211 C212 154.1(4) . . . . ?
Ru1 S2 C211 C212 -91.4(4) . . . . ?
C216 C211 C212 C213 0.2(8) . . . . ?
S2 C211 C212 C213 176.4(4) . . . . ?
C211 C212 C213 C214 1.8(8) . . . . ?
C212 C213 C214 C215 -2.8(9) . . . . ?
C213 C214 C215 C216 2.0(9) . . . . ?
C214 C215 C216 C211 -0.1(8) . . . . ?
C212 C211 C216 C215 -1.0(7) . . . . ?
S2 C211 C216 C215 -176.9(4) . . . . ?
